data_2005246
loop_
_publ_author_name
'Fu, T. Y.'
'Scheffer, J. R.'
'Trotter, J.'

_publ_contact_author
;
Professor James Trotter
Department of Chemistry
University of British Columbia
Vancouver, B.C., Canada V6T 1Z1
;
_publ_section_title
(+)-(4b<i>R</i>,8b<i>R</i>,8c<i>R</i>,8d<i>R</i>)-Tetrahydrodibenzo[<i>a</i>,<i>f</i>]cyclopropa[<i>cd</i>]pentalene-8b,8c-bis(diphenylphosphine)
_journal_issue 8
_journal_name_full 'Acta Crystallographica Section C'
_journal_page_first 2095
_journal_page_last 2097
_journal_paper_doi 10.1107/S0108270196004477
_journal_volume 52
_journal_year 1996
_chemical_formula_moiety 'C40 H30 P2'
_chemical_formula_sum 'C40 H30 P2'
_chemical_formula_weight 572.62
_space_group_IT_number 19
_symmetry_cell_setting orthorhombic
_symmetry_space_group_name_Hall 'P 2ac 2ab'
_symmetry_space_group_name_H-M 'P 21 21 21'
_audit_creation_method 'by teXsan v1.7'
_cell_angle_alpha 90
_cell_angle_beta 90
_cell_angle_gamma 90
_cell_formula_units_Z 4
_cell_length_a 17.381(4)
_cell_length_b 18.414(3)
_cell_length_c 9.591(2)
_cell_measurement_reflns_used 24
_cell_measurement_temperature 294
_cell_measurement_theta_max 39.3
_cell_measurement_theta_min 25.2
_cell_volume 3069.6(11)
_computing_cell_refinement 'MSC/AFC Diffractometer Control Software'
_computing_data_collection
;MSC/AFC Diffractometer Control Software (Molecular Structure Corporation,
 1993)
;
_computing_data_reduction 'TEXSAN (Molecular Structure Corporation, 1995)'
_computing_publication_material TEXSAN
_computing_structure_refinement TEXSAN
_computing_structure_solution 'MITHRIL (Gilmore, 1984)'
_diffrn_ambient_temperature 294
_diffrn_measurement_device 'Rigaku AFC6S'
_diffrn_measurement_method \w-2\q
_diffrn_radiation_monochromator graphite
_diffrn_radiation_source 'X-ray tube'
_diffrn_radiation_type CuK\a
_diffrn_radiation_wavelength 1.5418
_diffrn_reflns_limit_h_max 22
_diffrn_reflns_limit_h_min 0
_diffrn_reflns_limit_k_max 23
_diffrn_reflns_limit_k_min 0
_diffrn_reflns_limit_l_max 11
_diffrn_reflns_limit_l_min 0
_diffrn_reflns_number 3535
_diffrn_reflns_reduction_process 'Lp corrections applied'
_diffrn_reflns_theta_max 77.59
_diffrn_reflns_theta_min 2.40
_diffrn_standards_decay_% 0.6
_diffrn_standards_interval_count 500
_diffrn_standards_number 3
_exptl_absorpt_coefficient_mu 1.48
_exptl_absorpt_correction_T_max 1.000
_exptl_absorpt_correction_T_min 0.896
_exptl_absorpt_correction_type '\y scans (North, Phillips & Matthews, 1968)'
_exptl_crystal_colour colorless
_exptl_crystal_density_diffrn 1.239
_exptl_crystal_density_meas ?
_exptl_crystal_description needle
_exptl_crystal_F_000 1200
_exptl_crystal_size_max 0.30
_exptl_crystal_size_mid 0.10
_exptl_crystal_size_min 0.10
_refine_diff_density_max 0.29
_refine_diff_density_min -0.15
_refine_ls_extinction_coef 0.00000340(10)
_refine_ls_extinction_method 'Zachariasen (1967)'
_refine_ls_goodness_of_fit_all 0.035
_refine_ls_goodness_of_fit_obs 1.90
_refine_ls_hydrogen_treatment refall
_refine_ls_matrix_type full
_refine_ls_number_constraints 0
_refine_ls_number_parameters 500
_refine_ls_number_reflns 2878
_refine_ls_number_restraints 0
_refine_ls_R_factor_obs 0.031
_refine_ls_shift/esd_max 0.0004
_refine_ls_shift/esd_mean 0.00
_refine_ls_structure_factor_coef F
_refine_ls_weighting_details 'w = 1/[\s^2^(Fo) + 0.00001|Fo|^2^]'
_refine_ls_weighting_scheme calc
_refine_ls_wR_factor_all 0.051
_refine_ls_wR_factor_obs 0.033
_reflns_number_observed 2878
_reflns_number_total 3535
_reflns_observed_criterion >3.00\s(I)
_cod_data_source_file fg1181.cif
_cod_data_source_block bisp
_cod_depositor_comments
;
The following automatic conversions were performed:

'_exptl_crystal_density_meas' value 'not measured' was changed to '?'
- the value is perceived as not measured.

Automatic conversion script
Id: cif_fix_values 3008 2015-01-20 13:52:24Z robertas 

The following automatic conversions were performed:

'_refine_ls_weighting_scheme' value 'w = 1/[\s^2^(Fo) +
0.00001|Fo|^2^]' was changed to 'calc'. New tag
'_refine_ls_weighting_details' was created. The value of the new tag
was set to 'w = 1/[\s^2^(Fo) + 0.00001|Fo|^2^]'.

Automatic conversion script
Id: cif_fix_values 3143 2015-03-26 13:38:13Z robertas 
;
_cod_original_cell_volume 3070.0(10)
_cod_original_sg_symbol_H-M 'P 21 21 21 '
_cod_original_formula_sum 'C40 H30 P2 '
_cod_database_code 2005246

loop_
_symmetry_equiv_pos_as_xyz
'   +x,   +y,   +z'
'1/2-x,   -y,1/2+z'
'1/2+x,1/2-y,   -z'
'   -x,1/2+y,1/2-z'

loop_
_atom_site_aniso_label
_atom_site_aniso_U_11
_atom_site_aniso_U_22
_atom_site_aniso_U_33
_atom_site_aniso_U_12
_atom_site_aniso_U_13
_atom_site_aniso_U_23
P(1) 0.0525(4) 0.0414(4) 0.0343(4) 0.0040(3) 0.0013(4) 0.0045(3)
P(2) 0.0460(4) 0.0413(3) 0.0363(4) -0.0025(3) -0.0036(4) -0.0006(3)
C(1) 0.044(2) 0.051(2) 0.051(2) -0.0040(10) -0.003(2) -0.004(2)
C(2) 0.041(2) 0.063(2) 0.066(2) -0.004(2) -0.007(2) 0.001(2)
C(3) 0.038(2) 0.066(2) 0.075(2) 0.007(2) 0.004(2) 0.014(2)
C(4) 0.044(2) 0.047(2) 0.056(2) 0.0060(10) 0.011(2) 0.004(2)
C(5) 0.041(2) 0.058(2) 0.043(2) -0.008(2) 0.0000(10) 0.009(2)
C(6) 0.046(2) 0.078(2) 0.047(2) -0.013(2) 0.003(2) 0.019(2)
C(7) 0.045(2) 0.094(3) 0.033(2) -0.003(2) 0.0040(10) 0.008(2)
C(8) 0.039(2) 0.068(2) 0.038(2) 0.0050(10) 0.0000(10) -0.008(2)
C(9) 0.0400(10) 0.0330(10) 0.041(2) 0.0050(10) -0.0020(10) -0.0040(10)
C(10) 0.0440(10) 0.0390(10) 0.0310(10) 0.0010(10) 0.0050(10) 0.0000(10)
C(11) 0.0360(10) 0.0370(10) 0.0370(10) 0.0000(10) -0.0010(10) 0.0010(10)
C(12) 0.0380(10) 0.0370(10) 0.0330(10) 0.0000(10) 0.0030(10) 0.0020(10)
C(13) 0.0340(10) 0.0380(10) 0.043(2) -0.0020(10) 0.0030(10) 0.0050(10)
C(14) 0.0370(10) 0.0350(10) 0.041(2) 0.0010(10) 0.0070(10) 0.0050(10)
C(15) 0.0320(10) 0.047(2) 0.0350(10) 0.0000(10) 0.0000(10) 0.0040(10)
C(16) 0.0310(10) 0.046(2) 0.0360(10) 0.0050(10) 0.0010(10) 0.0010(10)
C(17) 0.053(2) 0.0380(10) 0.038(2) 0.0020(10) -0.0070(10) 0.0040(10)
C(18) 0.052(2) 0.065(2) 0.041(2) 0.007(2) -0.007(2) -0.005(2)
C(19) 0.059(2) 0.073(2) 0.047(2) 0.013(2) -0.002(2) -0.004(2)
C(20) 0.055(2) 0.057(2) 0.058(2) 0.011(2) -0.011(2) 0.001(2)
C(21) 0.061(2) 0.064(2) 0.060(2) 0.006(2) -0.023(2) 0.001(2)
C(22) 0.067(2) 0.050(2) 0.040(2) 0.006(2) -0.012(2) 0.000(2)
C(23) 0.058(2) 0.050(2) 0.036(2) 0.0030(10) 0.008(2) 0.009(2)
C(24) 0.063(2) 0.056(2) 0.060(2) -0.002(2) 0.008(2) 0.015(2)
C(25) 0.064(2) 0.077(3) 0.068(3) -0.017(2) 0.004(2) 0.012(2)
C(26) 0.097(3) 0.063(2) 0.067(3) -0.030(2) 0.008(2) -0.001(2)
C(27) 0.093(3) 0.051(2) 0.062(2) -0.007(2) 0.012(2) -0.002(2)
C(28) 0.072(2) 0.044(2) 0.046(2) 0.002(2) 0.008(2) 0.004(2)
C(29) 0.051(2) 0.0420(10) 0.048(2) -0.0050(10) 0.005(2) -0.0010(10)
C(30) 0.078(2) 0.056(2) 0.062(2) 0.002(2) -0.018(2) -0.012(2)
C(31) 0.096(3) 0.057(2) 0.085(3) 0.004(2) -0.020(3) -0.022(2)
C(32) 0.076(3) 0.043(2) 0.090(3) 0.003(2) 0.005(2) -0.012(2)
C(33) 0.052(2) 0.051(2) 0.069(2) 0.008(2) 0.005(2) 0.001(2)
C(34) 0.048(2) 0.051(2) 0.053(2) 0.001(2) 0.003(2) -0.003(2)
C(35) 0.0410(10) 0.053(2) 0.041(2) -0.0050(10) -0.0080(10) 0.0040(10)
C(36) 0.057(2) 0.064(2) 0.058(2) -0.001(2) 0.007(2) -0.006(2)
C(37) 0.060(2) 0.099(3) 0.066(3) 0.003(3) 0.008(2) -0.011(3)
C(38) 0.052(2) 0.136(4) 0.055(2) -0.015(3) 0.002(2) 0.003(3)
C(39) 0.069(3) 0.091(3) 0.073(3) -0.029(3) 0.003(2) 0.010(3)
C(40) 0.059(2) 0.058(2) 0.065(2) -0.012(2) -0.002(2) 0.006(2)

loop_
_atom_site_label
_atom_site_occupancy
_atom_site_fract_x
_atom_site_fract_y
_atom_site_fract_z
_atom_site_U_iso_or_equiv
_atom_site_thermal_displace_type
_atom_site_calc_flag
P(1) 1 .81384(5) .40118(4) -.01480(8) .0427(2) Uani d
P(2) 1 .74782(4) .22411(4) .02457(8) .0412(2) Uani d
C(1) 1 1.0095(2) .3571(2) .3785(4) .0487(9) Uani d
C(2) 1 1.0792(2) .3204(2) .3697(4) .057(1) Uani d
C(3) 1 1.0902(2) .2679(2) .2675(4) .060(1) Uani d
C(4) 1 1.0321(2) .2497(2) .1742(4) .0490(9) Uani d
C(5) 1 .7787(2) .1959(2) .3848(3) .0474(9) Uani d
C(6) 1 .7772(2) .2006(2) .5285(4) .057(1) Uani d
C(7) 1 .7992(2) .2633(2) .5974(3) .057(1) Uani d
C(8) 1 .8255(2) .3227(2) .5233(3) .0481(8) Uani d
C(9) 1 .8696(2) .3678(2) .2777(3) .0381(7) Uani d
C(10) 1 .8945(2) .2801(2) .0941(3) .0381(7) Uani d
C(11) 1 .8417(2) .3429(1) .1310(3) .0364(7) Uani d
C(12) 1 .8125(2) .2646(1) .1548(3) .0361(7) Uani d
C(13) 1 .9525(2) .3405(1) .2849(3) .0383(7) Uani d
C(14) 1 .9627(2) .2858(1) .1853(3) .0377(7) Uani d
C(15) 1 .8046(2) .2555(2) .3084(3) .0378(7) Uani d
C(16) 1 .8288(2) .3179(2) .3784(3) .0378(7) Uani d
C(17) 1 .7160(2) .4316(1) .0219(3) .0430(7) Uani d
C(18) 1 .6905(2) .4591(2) .1486(3) .053(1) Uani d
C(19) 1 .6138(2) .4764(2) .1682(4) .060(1) Uani d
C(20) 1 .5612(2) .4668(2) .0613(4) .057(1) Uani d
C(21) 1 .5855(2) .4404(2) -.0652(4) .062(1) Uani d
C(22) 1 .6629(2) .4223(2) -.0844(4) .052(1) Uani d
C(23) 1 .8720(2) .4816(2) .0242(3) .0478(8) Uani d
C(24) 1 .9515(2) .4734(2) .0430(4) .060(1) Uani d
C(25) 1 .9984(3) .5337(2) .0543(4) .070(1) Uani d
C(26) 1 .9685(3) .6026(2) .0459(5) .076(1) Uani d
C(27) 1 .8904(3) .6116(2) .0273(4) .069(1) Uani d
C(28) 1 .8422(2) .5517(2) .0180(4) .0538(9) Uani d
C(29) 1 .7850(2) .1314(2) .0044(3) .0469(8) Uani d
C(30) 1 .7548(2) .0917(2) -0.1043(4) .065(1) Uani d
C(31) 1 .7798(3) .0210(2) -0.1315(5) .079(1) Uani d
C(32) 1 .8329(2) -.0095(2) -.0468(5) .070(1) Uani d
C(33) 1 .8637(2) .0286(2) .0634(4) .057(1) Uani d
C(34) 1 .8404(2) .0991(2) .0881(4) .0506(9) Uani d
C(35) 1 .6587(2) .2099(2) .1228(3) .0450(8) Uani d
C(36) 1 .6206(2) .2707(2) .1727(4) .059(1) Uani d
C(37) 1 .5499(2) .2651(3) .2372(5) .075(1) Uani d
C(38) 1 .5157(2) .1980(3) .2539(5) .081(2) Uani d
C(39) 1 .5523(3) .1371(3) .2042(5) .078(1) Uani d
C(40) 1 .6234(2) .1427(2) .1402(4) .061(1) Uani d
H(1) 1 1.000(2) .396(2) .449(4) .06(1) Uiso d
H(2) 1 1.121(2) .334(2) .443(4) .08(1) Uiso d
H(3) 1 1.144(2) .245(2) .255(4) .09(1) Uiso d
H(4) 1 1.036(2) .211(1) .110(3) .035(8) Uiso d
H(5) 1 .766(2) .149(2) .336(4) .07(1) Uiso d
H(6) 1 .760(2) .159(1) .572(3) .040(8) Uiso d
H(7) 1 .791(2) .269(2) .696(4) .08(1) Uiso d
H(8) 1 .844(2) .369(2) .570(3) .041(8) Uiso d
H(9) 1 .861(2) .419(1) .299(3) .039(8) Uiso d
H(10) 1 .903(2) .267(1) -.012(3) .049(8) Uiso d
H(11) 1 .726(2) .464(2) .228(3) .052(9) Uiso d
H(12) 1 .592(2) .497(2) .266(5) .10(1) Uiso d
H(13) 1 .502(2) .480(2) .078(3) .06(1) Uiso d
H(14) 1 .549(2) .432(2) -0.148(4) .06(1) Uiso d
H(15) 1 .686(2) .400(2) -0.170(4) .06(1) Uiso d
H(16) 1 .975(2) .423(2) .055(4) .07(1) Uiso d
H(17) 1 1.053(2) .531(2) .065(4) .08(1) Uiso d
H(18) 1 1.002(2) .646(2) .051(4) .09(1) Uiso d
H(19) 1 .867(2) .666(2) .022(5) .10(1) Uiso d
H(20) 1 .783(2) .561(2) .010(4) .08(1) Uiso d
H(21) 1 .718(2) .112(2) -0.162(4) .08(1) Uiso d
H(22) 1 .752(3) -.007(2) -0.207(5) .10(1) Uiso d
H(23) 1 .850(2) -.057(2) -.061(4) .07(1) Uiso d
H(24) 1 .904(2) .010(2) .125(4) .06(1) Uiso d
H(25) 1 .863(2) .124(2) .158(4) .07(1) Uiso d
H(26) 1 .643(2) .321(2) .152(4) .08(1) Uiso d
H(27) 1 .528(2) .312(2) .280(4) .09(1) Uiso d
H(28) 1 .466(2) .197(2) .312(4) .10(1) Uiso d
H(29) 1 .532(3) .096(3) .218(6) .13(2) Uiso d
H(30) 1 .650(2) .102(2) .111(4) .07(1) Uiso d

loop_
_atom_type_symbol
_atom_type_scat_dispersion_real
_atom_type_scat_dispersion_imag
_atom_type_scat_source
C 0.018 0.009
;International Tables for Crystallography
(1992, Vol. C, Tables 4.2.6.8 and 6.1.1.1)
;
H 0.000 0.000
;International Tables for Crystallography
(1992, Vol. C, Table 6.1.1.2)
;
P 0.295 0.434
;International Tables for Crystallography
(1992, Vol. C, Tables 4.2.6.8 and 6.1.1.1)
;

loop_
_geom_angle_atom_site_label_1
_geom_angle_atom_site_label_2
_geom_angle_atom_site_label_3
_geom_angle
_geom_angle_publ_flag
C(11) P(1) C(17) 106.20(10) yes
C(11) P(1) C(23) 99.90(10) yes
C(17) P(1) C(23) 103.20(10) yes
C(12) P(2) C(29) 103.50(10) yes
C(12) P(2) C(35) 103.00(10) yes
C(29) P(2) C(35) 102.70(10) yes
C(2) C(1) C(13) 118.9(3) no
C(2) C(1) H(1) 122.0(10) no
C(13) C(1) H(1) 119.0(10) no
C(1) C(2) C(3) 120.1(3) no
C(1) C(2) H(2) 117.0(10) no
C(3) C(2) H(2) 122.0(10) no
C(2) C(3) C(4) 121.4(3) no
C(2) C(3) H(3) 118(2) no
C(4) C(3) H(3) 119(2) no
C(3) C(4) C(14) 118.0(3) no
C(3) C(4) H(4) 122.0(10) no
C(14) C(4) H(4) 118.0(10) no
C(6) C(5) C(15) 118.8(3) no
C(6) C(5) H(5) 120.0(10) no
C(15) C(5) H(5) 120.0(10) no
C(5) C(6) C(7) 121.5(3) no
C(5) C(6) H(6) 114.0(10) no
C(7) C(6) H(6) 124.0(10) no
C(6) C(7) C(8) 120.4(3) no
C(6) C(7) H(7) 121(2) no
C(8) C(7) H(7) 118(2) no
C(7) C(8) C(16) 118.3(3) no
C(7) C(8) H(8) 122.0(10) no
C(16) C(8) H(8) 118.0(10) no
C(11) C(9) C(13) 103.7(2) yes
C(11) C(9) C(16) 104.6(2) yes
C(11) C(9) H(9) 115.0(10) no
C(13) C(9) C(16) 102.3(2) yes
C(13) C(9) H(9) 117.0(10) no
C(16) C(9) H(9) 112.0(10) no
C(11) C(10) C(12) 60.2(2) yes
C(11) C(10) C(14) 107.0(2) yes
C(11) C(10) H(10) 119.0(10) no
C(12) C(10) C(14) 121.6(2) yes
C(12) C(10) H(10) 116.0(10) no
C(14) C(10) H(10) 118.0(10) no
P(1) C(11) C(9) 126.9(2) yes
P(1) C(11) C(10) 115.4(2) yes
P(1) C(11) C(12) 125.0(2) yes
C(9) C(11) C(10) 104.3(2) yes
C(9) C(11) C(12) 104.1(2) yes
C(10) C(11) C(12) 61.4(2) yes
P(2) C(12) C(10) 112.2(2) yes
P(2) C(12) C(11) 118.6(2) yes
P(2) C(12) C(15) 124.7(2) yes
C(10) C(12) C(11) 58.4(2) yes
C(10) C(12) C(15) 118.2(2) yes
C(11) C(12) C(15) 106.3(2) yes
C(1) C(13) C(9) 129.6(3) yes
C(1) C(13) C(14) 121.0(3) yes
C(9) C(13) C(14) 109.0(2) yes
C(4) C(14) C(10) 128.4(3) yes
C(4) C(14) C(13) 120.6(3) yes
C(10) C(14) C(13) 110.7(2) yes
C(5) C(15) C(12) 129.6(3) yes
C(5) C(15) C(16) 119.5(3) yes
C(12) C(15) C(16) 110.9(2) yes
C(8) C(16) C(9) 128.1(3) yes
C(8) C(16) C(15) 121.3(3) yes
C(9) C(16) C(15) 109.6(2) yes
P(1) C(17) C(18) 125.3(2) no
P(1) C(17) C(22) 116.1(2) no
C(18) C(17) C(22) 118.5(3) no
C(17) C(18) C(19) 120.6(3) no
C(17) C(18) H(11) 121.0(10) no
C(19) C(18) H(11) 118.0(10) no
C(18) C(19) C(20) 120.4(3) no
C(18) C(19) H(12) 122(2) no
C(20) C(19) H(12) 117(2) no
C(19) C(20) C(21) 119.7(3) no
C(19) C(20) H(13) 119.0(10) no
C(21) C(20) H(13) 120.0(10) no
C(20) C(21) C(22) 119.9(3) no
C(20) C(21) H(14) 122.0(10) no
C(22) C(21) H(14) 117.0(10) no
C(17) C(22) C(21) 120.9(3) no
C(17) C(22) H(15) 113.0(10) no
C(21) C(22) H(15) 125.0(10) no
P(1) C(23) C(24) 118.9(3) no
P(1) C(23) C(28) 122.3(3) no
C(24) C(23) C(28) 118.2(3) no
C(23) C(24) C(25) 120.4(4) no
C(23) C(24) H(16) 120.0(10) no
C(25) C(24) H(16) 118.0(10) no
C(24) C(25) C(26) 120.9(4) no
C(24) C(25) H(17) 123(2) no
C(26) C(25) H(17) 115(2) no
C(25) C(26) C(27) 119.4(4) no
C(25) C(26) H(18) 120(2) no
C(27) C(26) H(18) 119(2) no
C(26) C(27) C(28) 120.5(4) no
C(26) C(27) H(19) 119(2) no
C(28) C(27) H(19) 120(2) no
C(23) C(28) C(27) 120.6(4) no
C(23) C(28) H(20) 121.0(10) no
C(27) C(28) H(20) 117.0(10) no
P(2) C(29) C(30) 116.1(3) no
P(2) C(29) C(34) 125.6(3) no
C(30) C(29) C(34) 118.3(3) no
C(29) C(30) C(31) 121.2(4) no
C(29) C(30) H(21) 119(2) no
C(31) C(30) H(21) 118(2) no
C(30) C(31) C(32) 119.3(4) no
C(30) C(31) H(22) 117(2) no
C(32) C(31) H(22) 122(2) no
C(31) C(32) C(33) 120.9(4) no
C(31) C(32) H(23) 121(2) no
C(33) C(32) H(23) 117(2) no
C(32) C(33) C(34) 119.8(4) no
C(32) C(33) H(24) 123.0(10) no
C(34) C(33) H(24) 116.0(10) no
C(29) C(34) C(33) 120.5(3) no
C(29) C(34) H(25) 121(2) no
C(33) C(34) H(25) 118(2) no
P(2) C(35) C(36) 117.8(2) no
P(2) C(35) C(40) 124.1(3) no
C(36) C(35) C(40) 117.8(3) no
C(35) C(36) C(37) 121.3(4) no
C(35) C(36) H(26) 118(2) no
C(37) C(36) H(26) 119(2) no
C(36) C(37) C(38) 120.2(4) no
C(36) C(37) H(27) 116(2) no
C(38) C(37) H(27) 123(2) no
C(37) C(38) C(39) 119.4(4) no
C(37) C(38) H(28) 116(2) no
C(39) C(38) H(28) 123(2) no
C(38) C(39) C(40) 120.4(4) no
C(38) C(39) H(29) 118(3) no
C(40) C(39) H(29) 120(3) no
C(35) C(40) C(39) 120.9(4) no
C(35) C(40) H(30) 117(2) no
C(39) C(40) H(30) 121(2) no

loop_
_geom_bond_atom_site_label_1
_geom_bond_atom_site_label_2
_geom_bond_distance
_geom_bond_publ_flag
P(1) C(11) 1.828(3) yes
P(1) C(17) 1.825(3) yes
P(1) C(23) 1.832(3) yes
P(2) C(12) 1.839(3) yes
P(2) C(29) 1.835(3) yes
P(2) C(35) 1.832(3) yes
C(1) C(2) 1.388(4) no
C(1) C(13) 1.372(4) no
C(1) H(1) 0.99(3) no
C(2) C(3) 1.391(5) no
C(2) H(2) 1.04(4) no
C(3) C(4) 1.391(5) no
C(3) H(3) 1.03(4) no
C(4) C(14) 1.380(4) no
C(4) H(4) 0.94(3) no
C(5) C(6) 1.381(5) no
C(5) C(15) 1.394(4) no
C(5) H(5) 1.00(3) no
C(6) C(7) 1.385(5) no
C(6) H(6) 0.92(3) no
C(7) C(8) 1.384(5) no
C(7) H(7) 0.96(4) no
C(8) C(16) 1.395(4) no
C(8) H(8) 1.01(3) no
C(9) C(11) 1.557(4) yes
C(9) C(13) 1.528(4) yes
C(9) C(16) 1.510(4) yes
C(9) H(9) 0.97(3) no
C(10) C(11) 1.518(4) yes
C(10) C(12) 1.565(4) yes
C(10) C(14) 1.477(4) yes
C(10) H(10) 1.06(3) no
C(11) C(12) 1.546(4) yes
C(12) C(15) 1.489(4) yes
C(13) C(14) 1.400(4) yes
C(15) C(16) 1.395(4) yes
C(17) C(18) 1.390(4) no
C(17) C(22) 1.385(4) no
C(18) C(19) 1.384(5) no
C(18) H(11) 0.98(3) no
C(19) C(20) 1.385(5) no
C(19) H(12) 1.08(4) no
C(20) C(21) 1.373(5) no
C(20) H(13) 1.08(3) no
C(21) C(22) 1.399(5) no
C(21) H(14) 1.03(3) no
C(22) H(15) 1.00(3) no
C(23) C(24) 1.401(5) no
C(23) C(28) 1.393(4) no
C(24) C(25) 1.382(5) no
C(24) H(16) 1.02(3) no
C(25) C(26) 1.375(6) no
C(25) H(17) 0.95(4) no
C(26) C(27) 1.379(6) no
C(26) H(18) 0.99(4) no
C(27) C(28) 1.388(5) no
C(27) H(19) 1.08(4) no
C(28) H(20) 1.05(3) no
C(29) C(30) 1.378(4) no
C(29) C(34) 1.388(4) no
C(30) C(31) 1.396(5) no
C(30) H(21) 0.92(4) no
C(31) C(32) 1.352(6) no
C(31) H(22) 1.01(4) no
C(32) C(33) 1.378(5) no
C(32) H(23) 0.93(3) no
C(33) C(34) 1.380(4) no
C(33) H(24) 0.99(3) no
C(34) H(25) 0.90(3) no
C(35) C(36) 1.385(5) no
C(35) C(40) 1.391(4) no
C(36) C(37) 1.381(5) no
C(36) H(26) 1.02(4) no
C(37) C(38) 1.380(6) no
C(37) H(27) 1.03(4) no
C(38) C(39) 1.374(7) no
C(38) H(28) 1.02(4) no
C(39) C(40) 1.385(6) no
C(39) H(29) 0.85(5) no
C(40) H(30) 0.93(3) no

loop_
_geom_contact_atom_site_label_1
_geom_contact_atom_site_label_2
_geom_contact_distance
_geom_contact_site_symmetry_2
_geom_contact_publ_flag
C(2) C(6) 3.598(5) 3_556 no
C(3) H(19) 2.86(4) 4_745 no
C(3) C(27) 3.503(5) 4_745 no
C(6) H(2) 2.80(4) 3_456 no
C(7) H(3) 3.05(4) 3_456 no
C(8) H(20) 2.85(3) 2_665 no
C(8) H(28) 2.93(4) 3_556 no
C(18) C(28) 3.593(5) 2_665 no
C(19) C(28) 3.480(5) 2_665 no
C(19) C(23) 3.510(5) 2_665 no
C(20) H(1) 2.95(3) 2_664 no
C(21) H(4) 2.95(3) 3_455 no
C(21) H(9) 3.05(3) 2_664 no
C(23) H(12) 2.58(4) 2_664 no
C(24) H(12) 2.82(4) 2_664 no
C(24) C(39) 3.582(6) 3 no
C(25) H(14) 3.04(4) 2_665 no
C(26) H(27) 2.99(4) 2_664 no
C(26) H(14) 3.02(3) 2_665 no
C(28) H(12) 2.82(4) 2_664 no
C(28) H(11) 3.03(3) 2_664 no
C(32) H(13) 2.99(3) 3 no
C(33) H(13) 2.76(3) 3 no
C(33) H(22) 3.01(5) 2_655 no
C(34) H(22) 3.05(5) 2_655 no
C(39) H(16) 3.03(3) 3_455 no
H(1) H(13) 2.60(5) 2_665 no
H(2) H(23) 2.37(5) 4_755 no
H(2) H(6) 2.42(5) 3_556 no
H(3) H(19) 2.60(6) 4_745 no
H(3) H(7) 2.61(5) 3_556 no
H(4) H(14) 2.66(4) 3 no
H(5) H(22) 2.67(5) 2_655 no
H(8) H(20) 2.61(4) 2_665 no
H(8) H(28) 2.70(5) 3_556 no
H(13) H(24) 2.58(5) 3_455 no

loop_
_geom_torsion_atom_site_label_1
_geom_torsion_atom_site_label_2
_geom_torsion_atom_site_label_3
_geom_torsion_atom_site_label_4
_geom_torsion
_geom_torsion_publ_flag
P(1) C(11) C(9) C(13) -115.6(2) no
P(1) C(11) C(9) C(16) 137.5(2) no
P(1) C(11) C(10) C(12) -117.7(2) no
P(1) C(11) C(10) C(14) 125.2(2) no
P(1) C(11) C(12) P(2) 2.6(3) no
P(1) C(11) C(12) C(10) 102.4(3) no
P(1) C(11) C(12) C(15) -144.1(2) no
P(1) C(17) C(18) C(19) -175.9(3) no
P(1) C(17) C(22) C(21) 176.9(3) no
P(1) C(23) C(24) C(25) 171.5(3) no
P(1) C(23) C(28) C(27) -170.2(3) no
P(2) C(12) C(10) C(11) 110.8(2) no
P(2) C(12) C(10) C(14) -156.6(2) no
P(2) C(12) C(11) C(9) 161.4(2) no
P(2) C(12) C(11) C(10) -99.8(2) no
P(2) C(12) C(15) C(5) 34.3(4) no
P(2) C(12) C(15) C(16) -146.8(2) no
P(2) C(29) C(30) C(31) 178.7(3) no
P(2) C(29) C(34) C(33) 179.7(3) no
P(2) C(35) C(36) C(37) 174.3(3) no
P(2) C(35) C(40) C(39) -173.6(3) no
C(1) C(2) C(3) C(4) -1.3(5) no
C(1) C(13) C(9) C(11) 167.4(3) no
C(1) C(13) C(9) C(16) -84.0(4) no
C(1) C(13) C(14) C(4) -3.3(4) no
C(1) C(13) C(14) C(10) -178.0(3) no
C(2) C(1) C(13) C(9) 174.9(3) no
C(2) C(1) C(13) C(14) 2.3(5) no
C(2) C(3) C(4) C(14) 0.3(5) no
C(3) C(2) C(1) C(13) -0.1(5) no
C(3) C(4) C(14) C(10) 175.6(3) no
C(3) C(4) C(14) C(13) 2.0(4) no
C(4) C(14) C(10) C(11) -167.0(3) no
C(4) C(14) C(10) C(12) 127.9(3) no
C(4) C(14) C(13) C(9) -177.3(3) no
C(5) C(6) C(7) C(8) -1.9(5) no
C(5) C(15) C(12) C(10) -119.2(3) no
C(5) C(15) C(12) C(11) 178.3(3) no
C(5) C(15) C(16) C(8) -2.0(4) no
C(5) C(15) C(16) C(9) 167.9(3) no
C(6) C(5) C(15) C(12) 179.4(3) no
C(6) C(5) C(15) C(16) 0.5(5) no
C(6) C(7) C(8) C(16) 0.4(5) no
C(7) C(6) C(5) C(15) 1.4(5) no
C(7) C(8) C(16) C(9) -166.4(3) no
C(7) C(8) C(16) C(15) 1.5(5) no
C(8) C(16) C(9) C(11) -170.8(3) no
C(8) C(16) C(9) C(13) 81.3(4) no
C(8) C(16) C(15) C(12) 178.9(3) no
C(9) C(11) P(1) C(17) -79.3(3) no
C(9) C(11) P(1) C(23) 27.6(3) no
C(9) C(11) C(10) C(12) 98.5(2) no
C(9) C(11) C(10) C(14) -18.6(3) no
C(9) C(11) C(12) C(10) -98.8(2) no
C(9) C(11) C(12) C(15) 14.7(3) no
C(9) C(13) C(14) C(10) 8.1(3) no
C(9) C(16) C(15) C(12) -11.1(3) no
C(10) C(11) P(1) C(17) 146.3(2) no
C(10) C(11) P(1) C(23) -106.7(2) no
C(10) C(11) C(9) C(13) 22.6(3) no
C(10) C(11) C(9) C(16) -84.3(2) no
C(10) C(11) C(12) C(15) 113.5(2) no
C(10) C(12) P(2) C(29) 72.0(2) no
C(10) C(12) P(2) C(35) 178.7(2) no
C(10) C(12) C(15) C(16) 59.7(3) no
C(11) P(1) C(17) C(18) 47.2(3) no
C(11) P(1) C(17) C(22) -129.1(2) no
C(11) P(1) C(23) C(24) 54.0(3) no
C(11) P(1) C(23) C(28) -134.5(3) no
C(11) C(9) C(13) C(14) -19.3(3) no
C(11) C(9) C(16) C(15) 20.1(3) no
C(11) C(10) C(12) C(15) -92.5(3) no
C(11) C(10) C(14) C(13) 7.1(3) no
C(11) C(12) P(2) C(29) 137.1(2) no
C(11) C(12) P(2) C(35) -116.3(2) no
C(11) C(12) C(10) C(14) 92.5(3) no
C(11) C(12) C(15) C(16) -2.7(3) no
C(12) P(2) C(29) C(30) -169.9(3) no
C(12) P(2) C(29) C(34) 9.7(3) no
C(12) P(2) C(35) C(36) 64.2(3) no
C(12) P(2) C(35) C(40) -121.6(3) no
C(12) C(10) C(14) C(13) -57.9(3) no
C(12) C(11) P(1) C(17) 74.6(2) no
C(12) C(11) P(1) C(23) -178.4(2) no
C(12) C(11) C(9) C(13) 86.2(2) no
C(12) C(11) C(9) C(16) -20.7(3) no
C(12) C(11) C(10) C(14) -117.1(2) no
C(13) C(9) C(16) C(15) -87.8(3) no
C(14) C(10) C(12) C(15) 0.0(4) no
C(14) C(13) C(9) C(16) 89.3(3) no
C(15) C(12) P(2) C(29) -82.8(3) no
C(15) C(12) P(2) C(35) 23.8(3) no
C(17) P(1) C(23) C(24) 163.5(3) no
C(17) P(1) C(23) C(28) -25.1(3) no
C(17) C(18) C(19) C(20) -0.3(6) no
C(17) C(22) C(21) C(20) -1.1(5) no
C(18) C(17) P(1) C(23) -57.4(3) no
C(18) C(17) C(22) C(21) 0.3(5) no
C(18) C(19) C(20) C(21) -0.4(6) no
C(19) C(18) C(17) C(22) 0.4(5) no
C(19) C(20) C(21) C(22) 1.1(6) no
C(22) C(17) P(1) C(23) 126.3(2) no
C(23) C(24) C(25) C(26) -0.7(6) no
C(23) C(28) C(27) C(26) -1.4(6) no
C(24) C(23) C(28) C(27) 1.3(5) no
C(24) C(25) C(26) C(27) 0.6(7) no
C(25) C(24) C(23) C(28) -0.3(6) no
C(25) C(26) C(27) C(28) 0.4(7) no
C(29) P(2) C(35) C(36) 171.5(3) no
C(29) P(2) C(35) C(40) -14.3(3) no
C(29) C(30) C(31) C(32) 2.1(7) no
C(29) C(34) C(33) C(32) 1.2(5) no
C(30) C(29) P(2) C(35) 83.1(3) no
C(30) C(29) C(34) C(33) -0.7(5) no
C(30) C(31) C(32) C(33) -1.5(7) no
C(31) C(30) C(29) C(34) -0.9(6) no
C(31) C(32) C(33) C(34) -0.1(6) no
C(34) C(29) P(2) C(35) -97.3(3) no
C(35) C(36) C(37) C(38) 0.3(6) no
C(35) C(40) C(39) C(38) -1.0(7) no
C(36) C(35) C(40) C(39) 0.5(5) no
C(36) C(37) C(38) C(39) -0.8(7) no
C(37) C(36) C(35) C(40) -0.2(5) no
C(37) C(38) C(39) C(40) 1.1(7) no

loop_
_cod_related_entry_id
_cod_related_entry_database
_cod_related_entry_code
1 ChemSpider 21186799
